data_2107103
loop_
_publ_author_name
'Menchetti, S.'
'Sabelli, C.'

_publ_section_title
;
 Structure of Hydrated Sodium Borate Na2 (B O2 (O H))
;
_journal_name_full 'Acta Crystallographica B (24,1968-38,1982)'
_journal_page_first 1282
_journal_page_last 1285
_journal_volume 38
_journal_year 1982
_chemical_formula_sum 'B H Na2 O3'
_chemical_name_systematic 'Na2 (B O2 (O H))'
_space_group_IT_number 62
_symmetry_space_group_name_Hall '-P 2ac 2n'
_symmetry_space_group_name_H-M 'P n m a'
_cell_angle_alpha 90
_cell_angle_beta 90
_cell_angle_gamma 90
_cell_formula_units_Z 4
_cell_length_a 8.627
_cell_length_b 3.512
_cell_length_c 9.863
_cell_volume 298.829
_citation_journal_id_ASTM ACBCAR
_cod_data_source_file Menchetti_ACBCAR_1982_1718.cif
_cod_data_source_block H1B1Na2O3
_cod_original_cell_volume 298.8294
_cod_original_formula_sum 'H1 B1 Na2 O3'
_cod_database_code 2107103

loop_
_symmetry_equiv_pos_as_xyz
x,y,z
-x+1/2,-y,z+1/2
x+1/2,-y+1/2,-z+1/2
-x,y+1/2,-z
-x,-y,-z
x-1/2,y,-z-1/2
-x-1/2,y-1/2,z-1/2
x,-y-1/2,z

loop_
_atom_site_label
_atom_site_type_symbol
_atom_site_fract_x
_atom_site_fract_y
_atom_site_fract_z
_atom_site_occupancy
_atom_site_U_iso_or_equiv
Na2 Na+1 0.3281 0.75 0.4469 1 0.0
O3 O-2 -0.0048 0.25 0.1633 1 0.0
O2 O-2 0.2689 0.25 0.1678 1 0.0
O1 O-2 0.1277 0.25 0.378 1 0.0
Na1 Na+1 0.42775 0.75 0.10348 1 0.0
B1 B+3 0.1365 0.25 0.2409 1 0.0
H1 H+1 0.408 0.25 0.273 1 0.0
